data_4115529
loop_
_publ_author_name
'Ram Thaimattam'
'Feng Xue'
'Jagarlapudi A. R. P. Sarma'
'Thomas C. W. Mak'
'Gautam R. Desiraju'

_publ_section_title
;
 Inclusion Compounds of Tetrakis(4-nitrophenyl)methane: C-H...O Networks,
 Pseudopolymorphism, and Structural Transformations
;
_journal_name_full 'Journal of the American Chemical Society'
_journal_page_first 4432
_journal_page_last 4445
_journal_paper_doi 10.1021/ja0031826
_journal_volume 123
_journal_year 2001
_chemical_formula_sum 'C56 H36 Cl N8 O16'
_chemical_formula_weight 1112.38
_chemical_name_systematic
; 
 ? 
;
_space_group_IT_number 60
_symmetry_cell_setting orthorhombic
_symmetry_space_group_name_Hall '-P 2n 2ab'
_symmetry_space_group_name_H-M 'P b c n'
_atom_sites_solution_hydrogens geom
_atom_sites_solution_primary direct
_atom_sites_solution_secondary difmap
_audit_creation_method SHELXL-97
_cell_angle_alpha 90.00
_cell_angle_beta 90.00
_cell_angle_gamma 90.00
_cell_formula_units_Z 4
_cell_length_a 18.228(4)
_cell_length_b 15.645(3)
_cell_length_c 18.205(4)
_cell_measurement_reflns_used 25
_cell_measurement_temperature 293(2)
_cell_measurement_theta_max 10.68
_cell_measurement_theta_min 9.47
_cell_volume 5191.6(19)
_computing_cell_refinement 'CAD4 Data Collection Software'
_computing_data_collection 'CAD4 Data Collection Software'
_computing_data_reduction 'XTAL 3.5'
_computing_molecular_graphics 'Siemens SHELXTL'
_computing_publication_material 'Siemens SHELXTL'
_computing_structure_refinement 'SHELXL-97 (Sheldrick, 1997)'
_computing_structure_solution 'SHELXS-97 (Sheldrick, 1990)'
_diffrn_ambient_temperature 293(2)
_diffrn_measured_fraction_theta_full 1.000
_diffrn_measured_fraction_theta_max 1.000
_diffrn_measurement_device_type 'Nonius CAD4 diffractometer'
_diffrn_measurement_method '\w scan'
_diffrn_radiation_monochromator graphite
_diffrn_radiation_source 'fine-focus sealed tube'
_diffrn_radiation_type MoK\a
_diffrn_radiation_wavelength 0.71073
_diffrn_reflns_av_R_equivalents 0.0000
_diffrn_reflns_av_sigmaI/netI 0.0404
_diffrn_reflns_limit_h_max 23
_diffrn_reflns_limit_h_min 0
_diffrn_reflns_limit_k_max 20
_diffrn_reflns_limit_k_min 0
_diffrn_reflns_limit_l_max 23
_diffrn_reflns_limit_l_min 0
_diffrn_reflns_number 5960
_diffrn_reflns_theta_full 27.49
_diffrn_reflns_theta_max 27.49
_diffrn_reflns_theta_min 1.72
_diffrn_standards_decay_% <2%
_diffrn_standards_interval_count 100
_diffrn_standards_number 3
_exptl_absorpt_coefficient_mu 0.156
_exptl_absorpt_correction_type none
_exptl_crystal_colour yellow
_exptl_crystal_density_diffrn 1.423
_exptl_crystal_description needle
_exptl_crystal_F_000 2292
_exptl_crystal_size_max 0.78
_exptl_crystal_size_mid 0.56
_exptl_crystal_size_min 0.40
_refine_diff_density_max 0.300
_refine_diff_density_min -0.241
_refine_diff_density_rms 0.056
_refine_ls_extinction_coef 0.0018(3)
_refine_ls_extinction_expression Fc^*^=kFc[1+0.001xFc^2^\l^3^/sin(2\q)]^-1/4^
_refine_ls_extinction_method SHELXL
_refine_ls_goodness_of_fit_ref 1.153
_refine_ls_hydrogen_treatment mixed
_refine_ls_matrix_type full
_refine_ls_number_parameters 376
_refine_ls_number_reflns 5960
_refine_ls_number_restraints 2
_refine_ls_restrained_S_all 1.162
_refine_ls_R_factor_all 0.1395
_refine_ls_R_factor_gt 0.0605
_refine_ls_shift/su_max 0.000
_refine_ls_shift/su_mean 0.000
_refine_ls_structure_factor_coef Fsqd
_refine_ls_weighting_details 'calc w=1/[\s^2^(Fo^2^)+(0.0867P)^2^+0.0000P] where P=(Fo^2^+2Fc^2^)/3'
_refine_ls_weighting_scheme calc
_refine_ls_wR_factor_gt 0.1629
_refine_ls_wR_factor_ref 0.2103
_reflns_number_gt 2723
_reflns_number_total 5960
_reflns_threshold_expression >2sigma(I)
_cod_data_source_file ja0031826_08.cif
_cod_data_source_block 8
_cod_original_cell_volume 5191.9(18)
_cod_database_code 4115529

loop_
_symmetry_equiv_pos_as_xyz
'x, y, z'
'-x+1/2, -y+1/2, z+1/2'
'-x, y, -z+1/2'
'x+1/2, -y+1/2, -z'
'-x, -y, -z'
'x-1/2, y-1/2, -z-1/2'
'x, -y, z-1/2'
'-x-1/2, y-1/2, z'

loop_
_atom_site_label
_atom_site_type_symbol
_atom_site_fract_x
_atom_site_fract_y
_atom_site_fract_z
_atom_site_U_iso_or_equiv
_atom_site_adp_type
_atom_site_occupancy
_atom_site_symmetry_multiplicity
_atom_site_calc_flag
_atom_site_refinement_flags
O1 O 0.71303(17) 0.15445(16) 0.72986(14) 0.0923(9) Uani 1 1 d .
O2 O 0.83033(16) 0.14581(16) 0.72147(12) 0.0873(8) Uani 1 1 d .
O3 O 0.48835(14) -0.39679(16) 0.56656(18) 0.0965(9) Uani 1 1 d .
O4 O 0.48976(15) -0.41663(17) 0.44938(18) 0.0998(9) Uani 1 1 d .
O5 O 0.75877(14) 0.14997(15) 0.21548(12) 0.0771(7) Uani 1 1 d .
O6 O 0.64178(14) 0.14245(15) 0.22861(11) 0.0774(7) Uani 1 1 d .
O7 O 1.00204(14) -0.40034(16) 0.51676(16) 0.0878(8) Uani 1 1 d .
O8 O 0.99859(13) -0.39786(15) 0.39854(16) 0.0849(8) Uani 1 1 d .
N1 N 0.76887(19) 0.12542(16) 0.70250(13) 0.0631(8) Uani 1 1 d .
N2 N 0.51168(15) -0.38188(16) 0.5053(2) 0.0694(8) Uani 1 1 d .
N3 N 0.70391(18) 0.12117(15) 0.24493(13) 0.0574(7) Uani 1 1 d .
N4 N 0.97652(14) -0.37505(16) 0.45914(19) 0.0635(8) Uani 1 1 d .
C1 C 0.74027(13) -0.12964(16) 0.47482(13) 0.0384(6) Uani 1 1 d .
C2 C 0.74726(15) -0.06534(17) 0.53900(13) 0.0413(6) Uani 1 1 d .
C3 C 0.68533(16) -0.02767(17) 0.56991(15) 0.0464(7) Uani 1 1 d .
H3A H 0.6389 -0.0447 0.5545 0.056 Uiso 1 1 calc R
C4 C 0.69198(18) 0.03481(17) 0.62328(15) 0.0517(8) Uani 1 1 d .
H4A H 0.6505 0.0590 0.6445 0.062 Uiso 1 1 calc R
C5 C 0.76080(18) 0.06044(17) 0.64442(14) 0.0489(7) Uani 1 1 d .
C6 C 0.82302(17) 0.02683(18) 0.61378(15) 0.0509(7) Uani 1 1 d .
H6A H 0.8691 0.0458 0.6284 0.061 Uiso 1 1 calc R
C7 C 0.81597(16) -0.03580(18) 0.56077(15) 0.0474(7) Uani 1 1 d .
H7A H 0.8579 -0.0587 0.5392 0.057 Uiso 1 1 calc R
C8 C 0.67657(14) -0.19345(16) 0.48401(14) 0.0388(6) Uani 1 1 d .
C9 C 0.65115(15) -0.21772(17) 0.55231(15) 0.0446(7) Uani 1 1 d .
H9A H 0.6706 -0.1918 0.5939 0.054 Uiso 1 1 calc R
C10 C 0.59808(16) -0.27895(17) 0.56048(16) 0.0500(7) Uani 1 1 d .
H10A H 0.5810 -0.2940 0.6069 0.060 Uiso 1 1 calc R
C11 C 0.57054(15) -0.31775(17) 0.49858(18) 0.0525(8) Uani 1 1 d .
C12 C 0.59533(16) -0.29763(18) 0.42927(17) 0.0546(8) Uani 1 1 d .
H12A H 0.5766 -0.3252 0.3881 0.065 Uiso 1 1 calc R
C13 C 0.64824(16) -0.23589(18) 0.42252(16) 0.0508(7) Uani 1 1 d .
H13A H 0.6657 -0.2219 0.3761 0.061 Uiso 1 1 calc R
C14 C 0.73056(15) -0.06837(17) 0.40891(14) 0.0419(6) Uani 1 1 d .
C15 C 0.66108(16) -0.04552(18) 0.38458(14) 0.0483(7) Uani 1 1 d .
H15A H 0.6200 -0.0722 0.4043 0.058 Uiso 1 1 calc R
C16 C 0.65241(16) 0.01657(18) 0.33124(15) 0.0497(7) Uani 1 1 d .
H16A H 0.6058 0.0316 0.3149 0.060 Uiso 1 1 calc R
C17 C 0.71319(17) 0.05557(17) 0.30281(14) 0.0469(7) Uani 1 1 d .
C18 C 0.78247(17) 0.03555(18) 0.32632(16) 0.0513(7) Uani 1 1 d .
H18A H 0.8231 0.0634 0.3068 0.062 Uiso 1 1 calc R
C19 C 0.79120(16) -0.02667(18) 0.37951(15) 0.0483(7) Uani 1 1 d .
H19A H 0.8380 -0.0408 0.3958 0.058 Uiso 1 1 calc R
C20 C 0.80699(14) -0.18980(17) 0.46934(14) 0.0412(6) Uani 1 1 d .
C21 C 0.83543(16) -0.22707(18) 0.53262(15) 0.0498(7) Uani 1 1 d .
H21A H 0.8167 -0.2110 0.5781 0.060 Uiso 1 1 calc R
C22 C 0.89067(16) -0.28716(18) 0.52957(17) 0.0515(7) Uani 1 1 d .
H22A H 0.9095 -0.3110 0.5724 0.062 Uiso 1 1 calc R
C23 C 0.91722(15) -0.31100(17) 0.46247(17) 0.0493(7) Uani 1 1 d .
C24 C 0.89030(16) -0.27707(18) 0.39847(17) 0.0525(7) Uani 1 1 d .
H24A H 0.9090 -0.2944 0.3533 0.063 Uiso 1 1 calc R
C25 C 0.83512(15) -0.21684(18) 0.40185(15) 0.0485(7) Uani 1 1 d .
H25A H 0.8164 -0.1939 0.3586 0.058 Uiso 1 1 calc R
C26 C 0.5000 0.7672(4) 0.2500 0.105(2) Uani 1 2 d SD
C27 C 0.5599(2) 0.7244(4) 0.2231(2) 0.1101(18) Uani 1 1 d .
H27A H 0.6005 0.7540 0.2055 0.132 Uiso 1 1 calc R
C28 C 0.5583(3) 0.6362(5) 0.2228(2) 0.125(2) Uani 1 1 d .
H28A H 0.5974 0.6051 0.2039 0.150 Uiso 1 1 calc R
C29 C 0.5000 0.5964(6) 0.2500 0.138(3) Uani 1 2 d SD
Cl1 Cl 0.5000 0.8749(2) 0.2500 0.1876(15) Uani 0.78 2 d SPD
Cl2 Cl 0.5000 0.4912(7) 0.2500 0.194(6) Uani 0.22 2 d SPD

loop_
_atom_site_aniso_label
_atom_site_aniso_U_11
_atom_site_aniso_U_22
_atom_site_aniso_U_33
_atom_site_aniso_U_23
_atom_site_aniso_U_13
_atom_site_aniso_U_12
O1 0.127(2) 0.0652(16) 0.0849(18) -0.0260(14) 0.0161(16) 0.0087(16)
O2 0.116(2) 0.0834(18) 0.0629(14) -0.0200(13) -0.0045(14) -0.0331(17)
O3 0.0868(19) 0.0613(16) 0.141(3) -0.0030(16) 0.0397(18) -0.0197(14)
O4 0.0918(19) 0.0678(16) 0.140(2) 0.0008(17) -0.0411(18) -0.0295(15)
O5 0.0979(18) 0.0633(15) 0.0702(14) 0.0215(12) 0.0087(13) -0.0093(13)
O6 0.0931(18) 0.0811(16) 0.0579(14) 0.0198(12) 0.0011(12) 0.0301(14)
O7 0.0842(17) 0.0689(16) 0.110(2) 0.0070(15) -0.0296(15) 0.0228(14)
O8 0.0643(15) 0.0807(17) 0.110(2) -0.0282(16) -0.0027(14) 0.0184(14)
N1 0.103(2) 0.0406(14) 0.0463(14) 0.0020(12) 0.0061(15) -0.0069(15)
N2 0.0536(17) 0.0383(14) 0.116(3) 0.0042(17) -0.0033(18) 0.0026(13)
N3 0.089(2) 0.0436(14) 0.0397(13) 0.0002(12) 0.0036(14) 0.0097(14)
N4 0.0505(16) 0.0441(15) 0.096(2) -0.0079(15) -0.0130(16) 0.0025(12)
C1 0.0395(14) 0.0380(14) 0.0377(13) -0.0007(11) -0.0033(11) 0.0014(12)
C2 0.0499(16) 0.0373(14) 0.0367(13) 0.0039(11) -0.0015(13) 0.0009(12)
C3 0.0487(16) 0.0431(15) 0.0474(15) 0.0019(13) 0.0003(13) 0.0027(13)
C4 0.0669(19) 0.0398(15) 0.0485(16) 0.0027(13) 0.0080(15) 0.0075(15)
C5 0.074(2) 0.0330(14) 0.0394(14) -0.0001(12) 0.0002(14) -0.0051(14)
C6 0.0606(18) 0.0444(16) 0.0478(16) 0.0025(13) -0.0111(14) -0.0110(14)
C7 0.0492(16) 0.0469(16) 0.0460(15) -0.0019(13) -0.0016(13) -0.0007(13)
C8 0.0395(14) 0.0370(14) 0.0399(14) 0.0009(11) -0.0044(11) 0.0040(11)
C9 0.0509(16) 0.0411(15) 0.0420(15) 0.0011(12) -0.0025(12) -0.0062(13)
C10 0.0547(17) 0.0381(15) 0.0570(18) 0.0088(14) 0.0058(14) 0.0043(14)
C11 0.0403(15) 0.0360(15) 0.081(2) -0.0006(15) -0.0049(15) 0.0004(13)
C12 0.0544(18) 0.0474(17) 0.0619(19) -0.0094(15) -0.0128(15) -0.0009(15)
C13 0.0555(18) 0.0527(17) 0.0442(15) -0.0064(14) -0.0063(13) 0.0003(15)
C14 0.0515(17) 0.0373(14) 0.0368(13) 0.0000(11) -0.0007(12) 0.0016(12)
C15 0.0492(17) 0.0517(17) 0.0440(15) 0.0069(13) 0.0031(13) 0.0065(14)
C16 0.0495(17) 0.0532(17) 0.0463(15) 0.0043(14) -0.0029(14) 0.0118(14)
C17 0.0672(19) 0.0388(15) 0.0347(14) -0.0018(12) 0.0026(13) 0.0073(14)
C18 0.0608(18) 0.0452(16) 0.0480(16) 0.0012(13) 0.0039(14) -0.0052(15)
C19 0.0474(17) 0.0485(16) 0.0491(16) 0.0057(14) -0.0040(13) 0.0004(14)
C20 0.0427(15) 0.0396(15) 0.0412(14) 0.0003(12) -0.0026(12) -0.0033(12)
C21 0.0585(18) 0.0488(16) 0.0423(15) 0.0028(13) -0.0029(13) -0.0008(15)
C22 0.0562(18) 0.0441(16) 0.0542(17) 0.0052(14) -0.0096(14) 0.0008(14)
C23 0.0448(16) 0.0350(14) 0.0680(19) -0.0047(14) -0.0134(14) -0.0009(12)
C24 0.0509(17) 0.0482(16) 0.0584(18) -0.0122(14) 0.0005(15) 0.0023(14)
C25 0.0527(17) 0.0496(16) 0.0431(15) -0.0036(13) -0.0072(13) 0.0011(14)
C26 0.101(5) 0.143(6) 0.070(4) 0.000 -0.030(4) 0.000
C27 0.064(3) 0.205(6) 0.061(2) 0.017(3) 0.002(2) 0.007(4)
C28 0.086(3) 0.224(6) 0.066(3) -0.018(4) -0.011(2) 0.053(4)
C29 0.085(5) 0.248(11) 0.081(5) 0.000 -0.009(4) 0.000
Cl1 0.167(3) 0.127(2) 0.269(4) 0.000 -0.081(3) 0.000
Cl2 0.291(17) 0.174(11) 0.118(8) 0.000 0.014(9) 0.000

loop_
_atom_type_symbol
_atom_type_description
_atom_type_scat_dispersion_real
_atom_type_scat_dispersion_imag
_atom_type_scat_source
C C 0.0033 0.0016 'International Tables Vol C Tables 4.2.6.8 and 6.1.1.4'
H H 0.0000 0.0000 'International Tables Vol C Tables 4.2.6.8 and 6.1.1.4'
N N 0.0061 0.0033 'International Tables Vol C Tables 4.2.6.8 and 6.1.1.4'
O O 0.0106 0.0060 'International Tables Vol C Tables 4.2.6.8 and 6.1.1.4'
Cl Cl 0.1484 0.1585 'International Tables Vol C Tables 4.2.6.8 and 6.1.1.4'

loop_
_geom_angle_atom_site_label_1
_geom_angle_atom_site_label_2
_geom_angle_atom_site_label_3
_geom_angle
_geom_angle_site_symmetry_1
_geom_angle_site_symmetry_3
O2 N1 O1 123.7(3) . .
O2 N1 C5 118.5(3) . .
O1 N1 C5 117.8(3) . .
O3 N2 O4 124.4(3) . .
O3 N2 C11 117.5(3) . .
O4 N2 C11 118.1(3) . .
O6 N3 O5 123.6(3) . .
O6 N3 C17 118.0(3) . .
O5 N3 C17 118.3(3) . .
O7 N4 O8 123.8(3) . .
O7 N4 C23 117.8(3) . .
O8 N4 C23 118.3(3) . .
C8 C1 C20 101.9(2) . .
C8 C1 C14 113.6(2) . .
C20 C1 C14 114.8(2) . .
C8 C1 C2 113.7(2) . .
C20 C1 C2 112.4(2) . .
C14 C1 C2 101.1(2) . .
C3 C2 C7 118.3(3) . .
C3 C2 C1 120.9(2) . .
C7 C2 C1 120.3(2) . .
C4 C3 C2 120.8(3) . .
C5 C4 C3 118.9(3) . .
C6 C5 C4 122.1(3) . .
C6 C5 N1 118.3(3) . .
C4 C5 N1 119.6(3) . .
C5 C6 C7 118.7(3) . .
C6 C7 C2 121.2(3) . .
C9 C8 C13 117.8(2) . .
C9 C8 C1 122.0(2) . .
C13 C8 C1 119.9(2) . .
C10 C9 C8 121.8(3) . .
C9 C10 C11 118.5(3) . .
C10 C11 C12 122.0(3) . .
C10 C11 N2 119.9(3) . .
C12 C11 N2 118.1(3) . .
C13 C12 C11 118.3(3) . .
C12 C13 C8 121.5(3) . .
C15 C14 C19 118.8(2) . .
C15 C14 C1 120.8(2) . .
C19 C14 C1 119.9(2) . .
C16 C15 C14 120.6(3) . .
C17 C16 C15 119.1(3) . .
C16 C17 C18 121.8(3) . .
C16 C17 N3 119.1(3) . .
C18 C17 N3 119.1(3) . .
C17 C18 C19 119.1(3) . .
C18 C19 C14 120.6(3) . .
C21 C20 C25 117.7(3) . .
C21 C20 C1 119.8(2) . .
C25 C20 C1 122.1(2) . .
C22 C21 C20 121.6(3) . .
C23 C22 C21 118.7(3) . .
C22 C23 C24 121.8(3) . .
C22 C23 N4 118.8(3) . .
C24 C23 N4 119.4(3) . .
C23 C24 C25 119.2(3) . .
C24 C25 C20 120.9(3) . .
C27 C26 C27 121.5(7) . 3_655
C27 C26 Cl1 119.2(3) . .
C27 C26 Cl1 119.2(3) 3_655 .
C26 C27 C28 118.2(5) . .
C29 C28 C27 119.0(6) . .
C28 C29 C28 124.1(9) 3_655 .
C28 C29 Cl2 118.0(5) 3_655 .
C28 C29 Cl2 118.0(5) . .

loop_
_geom_bond_atom_site_label_1
_geom_bond_atom_site_label_2
_geom_bond_distance
_geom_bond_site_symmetry_2
O1 N1 1.221(4) .
O2 N1 1.215(4) .
O3 N2 1.216(4) .
O4 N2 1.222(4) .
O5 N3 1.221(3) .
O6 N3 1.217(3) .
O7 N4 1.214(3) .
O8 N4 1.227(3) .
N1 C5 1.474(4) .
N2 C11 1.474(4) .
N3 C17 1.481(4) .
N4 C23 1.475(4) .
C1 C8 1.540(4) .
C1 C20 1.541(4) .
C1 C14 1.546(4) .
C1 C2 1.547(3) .
C2 C3 1.392(4) .
C2 C7 1.393(4) .
C3 C4 1.384(4) .
C4 C5 1.372(4) .
C5 C6 1.369(4) .
C6 C7 1.381(4) .
C8 C9 1.380(4) .
C8 C13 1.400(4) .
C9 C10 1.370(4) .
C10 C11 1.375(4) .
C11 C12 1.377(4) .
C12 C13 1.370(4) .
C14 C15 1.389(4) .
C14 C19 1.391(4) .
C15 C16 1.383(4) .
C16 C17 1.367(4) .
C17 C18 1.370(4) .
C18 C19 1.382(4) .
C20 C21 1.391(4) .
C20 C25 1.397(4) .
C21 C22 1.379(4) .
C22 C23 1.366(4) .
C23 C24 1.371(4) .
C24 C25 1.380(4) .
C26 C27 1.371(6) .
C26 C27 1.371(6) 3_655
C26 Cl1 1.685(6) .
C27 C28 1.381(7) .
C28 C29 1.326(7) .
C29 C28 1.326(7) 3_655
C29 Cl2 1.646(8) .
